data_4065563
loop_
_publ_author_name
'Li, Ting'
'Garc\'ia, Juventino J.'
'Brennessel, William W.'
'Jones, William D.'

_publ_section_title
;
 C&#x2212;CN Bond Activation of Aromatic Nitriles and Fluxionality of the
 \h2-Arene Intermediates: Experimental and Theoretical Investigations
;
_journal_issue 11
_journal_name_full Organometallics
_journal_page_first 2430
_journal_paper_doi 10.1021/om100001m
_journal_volume 29
_journal_year 2010
_chemical_formula_moiety 'C29 H41 N Ni P2'
_chemical_formula_sum 'C29 H41 N Ni P2'
_chemical_formula_weight 524.28
_chemical_name_common (dippe)Ni(9-cyanoanthracene)
_chemical_name_systematic
; 
 ? 
;
_space_group_IT_number 14
_symmetry_cell_setting monoclinic
_symmetry_space_group_name_Hall '-P 2ybc'
_symmetry_space_group_name_H-M 'P 1 21/c 1'
_atom_sites_solution_hydrogens geom
_atom_sites_solution_primary direct
_atom_sites_solution_secondary difmap
_audit_creation_method SHELXL-97
_cell_angle_alpha 90.00
_cell_angle_beta 94.607(2)
_cell_angle_gamma 90.00
_cell_formula_units_Z 4
_cell_length_a 10.4467(17)
_cell_length_b 15.224(2)
_cell_length_c 17.210(3)
_cell_measurement_reflns_used 4054
_cell_measurement_temperature 100.0(1)
_cell_measurement_theta_max 32.89
_cell_measurement_theta_min 2.37
_cell_volume 2728.2(7)
_computing_cell_refinement 'SAINT (Bruker, 2006)'
_computing_data_collection 'APEX2 (Bruker, 2006)'
_computing_data_reduction 'SAINT (Bruker, 2006)'
_computing_molecular_graphics 'SHELXTL (Bruker, 2000)'
_computing_publication_material 'SHELXTL (Bruker, 2000)'
_computing_structure_refinement 'SHELXL-97 (Sheldrick, 1997)'
_computing_structure_solution 'SHELXS-97 (Sheldrick, 1997)'
_diffrn_ambient_temperature 100.0(1)
_diffrn_measured_fraction_theta_full 0.988
_diffrn_measured_fraction_theta_max 0.988
_diffrn_measurement_device_type 'Bruker SMART APEX II CCD Platform'
_diffrn_measurement_method 'area detector, \w scans per \f'
_diffrn_radiation_monochromator graphite
_diffrn_radiation_source 'fine-focus sealed tube'
_diffrn_radiation_type MoK\a
_diffrn_radiation_wavelength 0.71073
_diffrn_reflns_av_R_equivalents 0.0430
_diffrn_reflns_av_sigmaI/netI 0.0342
_diffrn_reflns_limit_h_max 15
_diffrn_reflns_limit_h_min -15
_diffrn_reflns_limit_k_max 22
_diffrn_reflns_limit_k_min -23
_diffrn_reflns_limit_l_max 25
_diffrn_reflns_limit_l_min -25
_diffrn_reflns_number 47721
_diffrn_reflns_theta_full 32.57
_diffrn_reflns_theta_max 32.57
_diffrn_reflns_theta_min 1.79
_exptl_absorpt_coefficient_mu 0.846
_exptl_absorpt_correction_T_max 0.9354
_exptl_absorpt_correction_T_min 0.6870
_exptl_absorpt_correction_type multi-scan
_exptl_absorpt_process_details 'SADABS (Blessing, 1995)'
_exptl_crystal_colour blue-black
_exptl_crystal_density_diffrn 1.276
_exptl_crystal_density_method 'not measured'
_exptl_crystal_description plate
_exptl_crystal_F_000 1120
_exptl_crystal_size_max 0.48
_exptl_crystal_size_mid 0.24
_exptl_crystal_size_min 0.08
_refine_diff_density_max 0.844
_refine_diff_density_min -0.679
_refine_diff_density_rms 0.079
_refine_ls_extinction_method none
_refine_ls_goodness_of_fit_ref 1.045
_refine_ls_hydrogen_treatment mixed
_refine_ls_matrix_type full
_refine_ls_number_parameters 312
_refine_ls_number_reflns 9799
_refine_ls_number_restraints 0
_refine_ls_restrained_S_all 1.045
_refine_ls_R_factor_all 0.0604
_refine_ls_R_factor_gt 0.0410
_refine_ls_shift/su_max 0.001
_refine_ls_shift/su_mean 0.000
_refine_ls_structure_factor_coef Fsqd
_refine_ls_weighting_details 'calc w=1/[\s^2^(Fo^2^)+(0.0507P)^2^+1.2580P] where P=(Fo^2^+2Fc^2^)/3'
_refine_ls_weighting_scheme calc
_refine_ls_wR_factor_gt 0.0987
_refine_ls_wR_factor_ref 0.1081
_reflns_number_gt 7509
_reflns_number_total 9799
_reflns_threshold_expression >2sigma(I)
_cod_data_source_file om100001m_si_004.cif
_cod_data_source_block jontl08_H4
_cod_original_cell_volume 2728.2(8)
_cod_database_code 4065563

loop_
_symmetry_equiv_pos_as_xyz
'x, y, z'
'-x, y+1/2, -z+1/2'
'-x, -y, -z'
'x, -y-1/2, z-1/2'

loop_
_atom_site_label
_atom_site_type_symbol
_atom_site_fract_x
_atom_site_fract_y
_atom_site_fract_z
_atom_site_U_iso_or_equiv
_atom_site_adp_type
_atom_site_occupancy
_atom_site_symmetry_multiplicity
_atom_site_calc_flag
_atom_site_refinement_flags
Ni1 Ni 0.587043(19) 0.774791(13) 0.067881(10) 0.02004(6) Uani 1 1 d .
P2 P 0.44453(4) 0.77408(3) 0.15291(2) 0.02233(9) Uani 1 1 d .
P1 P 0.73842(4) 0.81133(3) 0.15503(2) 0.02246(9) Uani 1 1 d .
C1 C 0.63854(17) 0.78696(12) -0.04277(9) 0.0262(3) Uani 1 1 d .
H1 H 0.652(2) 0.8446(15) -0.0524(13) 0.031 Uiso 1 1 d .
C2 C 0.51024(17) 0.75227(14) -0.03814(9) 0.0301(4) Uani 1 1 d .
H2 H 0.446(2) 0.7923(15) -0.0523(14) 0.036 Uiso 1 1 d .
C3 C 0.49674(18) 0.65949(14) -0.02951(10) 0.0337(4) Uani 1 1 d .
H3 H 0.4144 0.6361 -0.0219 0.040 Uiso 1 1 calc R
C4 C 0.59781(18) 0.60330(13) -0.03185(10) 0.0341(4) Uani 1 1 d .
H4 H 0.5858 0.5427 -0.0215 0.041 Uiso 1 1 calc R
C5 C 1.04511(19) 0.54744(13) -0.09363(10) 0.0344(4) Uani 1 1 d .
H5 H 1.0315 0.4861 -0.0884 0.041 Uiso 1 1 calc R
C6 C 1.16186(19) 0.57716(14) -0.11306(11) 0.0373(4) Uani 1 1 d .
H6 H 1.2286 0.5365 -0.1211 0.045 Uiso 1 1 calc R
C7 C 1.18349(18) 0.66816(14) -0.12123(11) 0.0345(4) Uani 1 1 d .
H7 H 1.2644 0.6884 -0.1354 0.041 Uiso 1 1 calc R
C8 C 1.08857(17) 0.72741(12) -0.10885(10) 0.0285(3) Uani 1 1 d .
H8 H 1.1045 0.7885 -0.1142 0.034 Uiso 1 1 calc R
C9 C 0.86393(16) 0.75731(11) -0.07504(8) 0.0241(3) Uani 1 1 d .
C10 C 0.82167(18) 0.57724(12) -0.06203(9) 0.0294(3) Uani 1 1 d .
H10 H 0.8072 0.5159 -0.0575 0.035 Uiso 1 1 calc R
C11 C 0.74303(16) 0.72797(11) -0.05612(8) 0.0242(3) Uani 1 1 d .
C12 C 0.72331(17) 0.63413(12) -0.04986(9) 0.0272(3) Uani 1 1 d .
C13 C 0.94405(17) 0.60653(12) -0.08115(9) 0.0276(3) Uani 1 1 d .
C14 C 0.96637(16) 0.69850(11) -0.08815(8) 0.0248(3) Uani 1 1 d .
C15 C 0.88787(17) 0.84912(12) -0.07873(9) 0.0273(3) Uani 1 1 d .
N1 N 0.90883(17) 0.92342(11) -0.08064(10) 0.0388(4) Uani 1 1 d .
C16 C 0.65749(17) 0.84398(11) 0.24263(9) 0.0269(3) Uani 1 1 d .
H16A H 0.7161 0.8329 0.2897 0.032 Uiso 1 1 calc R
H16B H 0.6391 0.9078 0.2402 0.032 Uiso 1 1 calc R
C17 C 0.53129(18) 0.79366(12) 0.24982(9) 0.0282(3) Uani 1 1 d .
H17A H 0.4757 0.8278 0.2827 0.034 Uiso 1 1 calc R
H17B H 0.5504 0.7366 0.2758 0.034 Uiso 1 1 calc R
C18 C 0.85699(18) 0.72757(12) 0.19221(10) 0.0300(3) Uani 1 1 d .
H18 H 0.9090 0.7528 0.2382 0.036 Uiso 1 1 calc R
C19 C 0.7896(2) 0.64506(13) 0.21858(12) 0.0393(4) Uani 1 1 d .
H19A H 0.7343 0.6213 0.1749 0.059 Uiso 1 1 calc R
H19B H 0.7373 0.6599 0.2615 0.059 Uiso 1 1 calc R
H19C H 0.8540 0.6011 0.2363 0.059 Uiso 1 1 calc R
C20 C 0.9475(2) 0.70465(15) 0.12999(12) 0.0402(4) Uani 1 1 d .
H20A H 1.0086 0.6597 0.1502 0.060 Uiso 1 1 calc R
H20B H 0.9945 0.7574 0.1162 0.060 Uiso 1 1 calc R
H20C H 0.8977 0.6821 0.0836 0.060 Uiso 1 1 calc R
C21 C 0.83919(18) 0.90747(12) 0.13551(9) 0.0315(4) Uani 1 1 d .
H21 H 0.8949 0.8897 0.0936 0.038 Uiso 1 1 calc R
C22 C 0.9294(2) 0.93714(15) 0.20556(11) 0.0430(5) Uani 1 1 d .
H22A H 0.9820 0.9865 0.1901 0.065 Uiso 1 1 calc R
H22B H 0.9854 0.8882 0.2232 0.065 Uiso 1 1 calc R
H22C H 0.8784 0.9556 0.2480 0.065 Uiso 1 1 calc R
C23 C 0.7560(2) 0.98374(13) 0.10303(11) 0.0400(5) Uani 1 1 d .
H23A H 0.7028 1.0053 0.1434 0.060 Uiso 1 1 calc R
H23B H 0.7005 0.9635 0.0580 0.060 Uiso 1 1 calc R
H23C H 0.8113 1.0313 0.0869 0.060 Uiso 1 1 calc R
C24 C 0.35058(18) 0.67219(12) 0.16707(10) 0.0299(3) Uani 1 1 d .
H24 H 0.2904 0.6647 0.1193 0.036 Uiso 1 1 calc R
C25 C 0.4393(2) 0.59193(12) 0.17173(12) 0.0383(4) Uani 1 1 d .
H25A H 0.4961 0.5947 0.2198 0.058 Uiso 1 1 calc R
H25B H 0.4910 0.5915 0.1267 0.058 Uiso 1 1 calc R
H25C H 0.3874 0.5383 0.1717 0.058 Uiso 1 1 calc R
C26 C 0.2683(2) 0.67381(16) 0.23684(11) 0.0413(5) Uani 1 1 d .
H26A H 0.2168 0.6200 0.2371 0.062 Uiso 1 1 calc R
H26B H 0.2112 0.7250 0.2328 0.062 Uiso 1 1 calc R
H26C H 0.3243 0.6775 0.2852 0.062 Uiso 1 1 calc R
C27 C 0.31938(18) 0.86082(12) 0.14498(10) 0.0306(3) Uani 1 1 d .
H27 H 0.2640 0.8538 0.1894 0.037 Uiso 1 1 calc R
C28 C 0.23481(18) 0.85204(13) 0.06905(11) 0.0329(4) Uani 1 1 d .
H28A H 0.1657 0.8957 0.0679 0.049 Uiso 1 1 calc R
H28B H 0.1976 0.7929 0.0655 0.049 Uiso 1 1 calc R
H28C H 0.2867 0.8619 0.0249 0.049 Uiso 1 1 calc R
C29 C 0.3800(2) 0.95209(14) 0.15020(17) 0.0546(7) Uani 1 1 d .
H29A H 0.4396 0.9585 0.1094 0.082 Uiso 1 1 calc R
H29B H 0.4269 0.9596 0.2014 0.082 Uiso 1 1 calc R
H29C H 0.3126 0.9968 0.1431 0.082 Uiso 1 1 calc R

loop_
_atom_site_aniso_label
_atom_site_aniso_U_11
_atom_site_aniso_U_22
_atom_site_aniso_U_33
_atom_site_aniso_U_23
_atom_site_aniso_U_13
_atom_site_aniso_U_12
Ni1 0.02623(10) 0.02423(10) 0.00930(8) 0.00014(6) -0.00082(6) -0.00012(8)
P2 0.0300(2) 0.02448(19) 0.01248(15) 0.00143(13) 0.00178(14) 0.00029(15)
P1 0.0299(2) 0.02570(19) 0.01106(15) -0.00014(13) -0.00258(13) -0.00121(16)
C1 0.0310(8) 0.0352(9) 0.0122(6) 0.0013(6) 0.0002(5) -0.0008(7)
C2 0.0268(8) 0.0498(10) 0.0131(6) -0.0046(6) -0.0025(5) 0.0001(7)
C3 0.0321(9) 0.0511(11) 0.0175(7) 0.0021(7) -0.0014(6) -0.0115(8)
C4 0.0367(9) 0.0400(10) 0.0253(8) 0.0080(7) 0.0003(7) -0.0101(8)
C5 0.0420(10) 0.0339(9) 0.0260(8) 0.0029(7) -0.0052(7) 0.0045(8)
C6 0.0360(10) 0.0445(11) 0.0304(9) -0.0001(8) -0.0039(7) 0.0102(8)
C7 0.0280(8) 0.0490(11) 0.0260(8) 0.0010(7) -0.0012(6) 0.0028(8)
C8 0.0285(8) 0.0363(9) 0.0203(7) 0.0007(6) -0.0002(6) -0.0011(7)
C9 0.0296(8) 0.0290(8) 0.0133(6) 0.0009(5) 0.0001(5) -0.0021(6)
C10 0.0386(9) 0.0302(8) 0.0184(7) 0.0039(6) -0.0033(6) -0.0050(7)
C11 0.0290(7) 0.0332(8) 0.0100(6) -0.0008(5) -0.0005(5) -0.0016(6)
C12 0.0336(8) 0.0337(8) 0.0135(6) 0.0038(6) -0.0022(6) -0.0066(7)
C13 0.0343(8) 0.0322(8) 0.0155(6) 0.0022(6) -0.0034(6) 0.0006(7)
C14 0.0288(8) 0.0324(8) 0.0126(6) 0.0015(5) -0.0018(5) -0.0012(6)
C15 0.0304(8) 0.0299(8) 0.0215(7) 0.0011(6) 0.0019(6) -0.0020(6)
N1 0.0429(9) 0.0323(8) 0.0413(9) 0.0024(7) 0.0052(7) -0.0034(7)
C16 0.0389(9) 0.0287(8) 0.0127(6) -0.0032(5) -0.0011(6) -0.0008(7)
C17 0.0383(9) 0.0341(8) 0.0121(6) -0.0009(6) 0.0021(6) -0.0002(7)
C18 0.0347(9) 0.0353(9) 0.0183(7) -0.0017(6) -0.0081(6) 0.0046(7)
C19 0.0500(12) 0.0334(9) 0.0333(9) 0.0081(7) -0.0041(8) 0.0084(9)
C20 0.0378(10) 0.0507(12) 0.0313(9) -0.0044(8) -0.0026(8) 0.0105(9)
C21 0.0389(10) 0.0370(9) 0.0177(7) 0.0026(6) -0.0028(6) -0.0103(7)
C22 0.0494(12) 0.0485(12) 0.0288(9) 0.0053(8) -0.0112(8) -0.0220(10)
C23 0.0574(13) 0.0321(9) 0.0282(9) 0.0058(7) -0.0101(8) -0.0124(9)
C24 0.0380(9) 0.0319(8) 0.0195(7) 0.0048(6) 0.0008(6) -0.0066(7)
C25 0.0537(12) 0.0280(9) 0.0328(9) 0.0083(7) -0.0002(8) -0.0048(8)
C26 0.0416(11) 0.0558(13) 0.0270(9) 0.0087(8) 0.0052(8) -0.0120(9)
C27 0.0350(9) 0.0332(9) 0.0235(7) -0.0014(6) 0.0022(6) 0.0066(7)
C28 0.0327(9) 0.0345(9) 0.0309(9) 0.0031(7) -0.0017(7) 0.0022(7)
C29 0.0554(14) 0.0294(10) 0.0743(17) -0.0123(10) -0.0243(12) 0.0111(9)

loop_
_atom_type_symbol
_atom_type_description
_atom_type_scat_dispersion_real
_atom_type_scat_dispersion_imag
_atom_type_scat_source
C C 0.0033 0.0016 'International Tables Vol C Tables 4.2.6.8 and 6.1.1.4'
H H 0.0000 0.0000 'International Tables Vol C Tables 4.2.6.8 and 6.1.1.4'
N N 0.0061 0.0033 'International Tables Vol C Tables 4.2.6.8 and 6.1.1.4'
P P 0.1023 0.0942 'International Tables Vol C Tables 4.2.6.8 and 6.1.1.4'
Ni Ni 0.3393 1.1124 'International Tables Vol C Tables 4.2.6.8 and 6.1.1.4'

loop_
_geom_angle_atom_site_label_1
_geom_angle_atom_site_label_2
_geom_angle_atom_site_label_3
_geom_angle
C2 Ni1 C1 42.52(7)
C2 Ni1 P1 155.60(6)
C1 Ni1 P1 113.15(5)
C2 Ni1 P2 112.00(6)
C1 Ni1 P2 151.85(5)
P1 Ni1 P2 92.10(2)
C27 P2 C17 104.00(8)
C27 P2 C24 103.10(9)
C17 P2 C24 103.91(8)
C27 P2 Ni1 117.67(6)
C17 P2 Ni1 107.04(6)
C24 P2 Ni1 119.33(6)
C21 P1 C16 103.82(8)
C21 P1 C18 103.45(9)
C16 P1 C18 103.83(8)
C21 P1 Ni1 118.21(5)
C16 P1 Ni1 106.08(6)
C18 P1 Ni1 119.54(6)
C11 C1 C2 119.72(17)
C11 C1 Ni1 110.66(11)
C2 C1 Ni1 66.34(9)
C11 C1 H1 116.4(14)
C2 C1 H1 121.2(14)
Ni1 C1 H1 108.4(14)
C3 C2 C1 117.76(17)
C3 C2 Ni1 96.46(11)
C1 C2 Ni1 71.14(9)
C3 C2 H2 127.2(15)
C1 C2 H2 113.5(15)
Ni1 C2 H2 111.3(15)
C4 C3 C2 122.32(17)
C4 C3 H3 118.8
C2 C3 H3 118.8
C3 C4 C12 121.31(18)
C3 C4 H4 119.3
C12 C4 H4 119.3
C6 C5 C13 121.15(19)
C6 C5 H5 119.4
C13 C5 H5 119.4
C5 C6 C7 120.12(19)
C5 C6 H6 119.9
C7 C6 H6 119.9
C8 C7 C6 120.45(18)
C8 C7 H7 119.8
C6 C7 H7 119.8
C7 C8 C14 120.71(17)
C7 C8 H8 119.6
C14 C8 H8 119.6
C11 C9 C15 119.23(16)
C11 C9 C14 122.52(16)
C15 C9 C14 118.21(15)
C12 C10 C13 122.48(16)
C12 C10 H10 118.8
C13 C10 H10 118.8
C9 C11 C1 122.98(16)
C9 C11 C12 117.87(15)
C1 C11 C12 119.15(15)
C10 C12 C11 119.88(16)
C10 C12 C4 121.96(17)
C11 C12 C4 118.15(17)
C5 C13 C10 122.17(17)
C5 C13 C14 118.80(17)
C10 C13 C14 119.02(16)
C8 C14 C13 118.75(16)
C8 C14 C9 123.02(16)
C13 C14 C9 118.22(16)
N1 C15 C9 178.8(2)
C17 C16 P1 112.43(11)
C17 C16 H16A 109.1
P1 C16 H16A 109.1
C17 C16 H16B 109.1
P1 C16 H16B 109.1
H16A C16 H16B 107.8
C16 C17 P2 111.55(11)
C16 C17 H17A 109.3
P2 C17 H17A 109.3
C16 C17 H17B 109.3
P2 C17 H17B 109.3
H17A C17 H17B 108.0
C20 C18 C19 110.32(16)
C20 C18 P1 110.47(13)
C19 C18 P1 110.92(13)
C20 C18 H18 108.3
C19 C18 H18 108.3
P1 C18 H18 108.3
C18 C19 H19A 109.5
C18 C19 H19B 109.5
H19A C19 H19B 109.5
C18 C19 H19C 109.5
H19A C19 H19C 109.5
H19B C19 H19C 109.5
C18 C20 H20A 109.5
C18 C20 H20B 109.5
H20A C20 H20B 109.5
C18 C20 H20C 109.5
H20A C20 H20C 109.5
H20B C20 H20C 109.5
C23 C21 C22 111.00(16)
C23 C21 P1 110.62(13)
C22 C21 P1 114.34(12)
C23 C21 H21 106.8
C22 C21 H21 106.8
P1 C21 H21 106.8
C21 C22 H22A 109.5
C21 C22 H22B 109.5
H22A C22 H22B 109.5
C21 C22 H22C 109.5
H22A C22 H22C 109.5
H22B C22 H22C 109.5
C21 C23 H23A 109.5
C21 C23 H23B 109.5
H23A C23 H23B 109.5
C21 C23 H23C 109.5
H23A C23 H23C 109.5
H23B C23 H23C 109.5
C25 C24 C26 110.29(15)
C25 C24 P2 110.39(13)
C26 C24 P2 115.09(14)
C25 C24 H24 106.9
C26 C24 H24 106.9
P2 C24 H24 106.9
C24 C25 H25A 109.5
C24 C25 H25B 109.5
H25A C25 H25B 109.5
C24 C25 H25C 109.5
H25A C25 H25C 109.5
H25B C25 H25C 109.5
C24 C26 H26A 109.5
C24 C26 H26B 109.5
H26A C26 H26B 109.5
C24 C26 H26C 109.5
H26A C26 H26C 109.5
H26B C26 H26C 109.5
C28 C27 C29 109.86(16)
C28 C27 P2 110.94(12)
C29 C27 P2 110.90(14)
C28 C27 H27 108.4
C29 C27 H27 108.4
P2 C27 H27 108.4
C27 C28 H28A 109.5
C27 C28 H28B 109.5
H28A C28 H28B 109.5
C27 C28 H28C 109.5
H28A C28 H28C 109.5
H28B C28 H28C 109.5
C27 C29 H29A 109.5
C27 C29 H29B 109.5
H29A C29 H29B 109.5
C27 C29 H29C 109.5
H29A C29 H29C 109.5
H29B C29 H29C 109.5

loop_
_geom_bond_atom_site_label_1
_geom_bond_atom_site_label_2
_geom_bond_distance
Ni1 C2 1.9634(16)
Ni1 C1 2.0285(16)
Ni1 P1 2.1631(5)
Ni1 P2 2.1697(5)
P2 C27 1.8555(18)
P2 C17 1.8573(17)
P2 C24 1.8620(18)
P1 C21 1.8494(18)
P1 C16 1.8547(16)
P1 C18 1.8553(18)
C1 C11 1.446(2)
C1 C2 1.449(3)
C1 H1 0.91(2)
C2 C3 1.428(3)
C2 H2 0.92(2)
C3 C4 1.362(3)
C3 H3 0.9500
C4 C12 1.449(2)
C4 H4 0.9500
C5 C6 1.367(3)
C5 C13 1.417(3)
C5 H5 0.9500
C6 C7 1.413(3)
C6 H6 0.9500
C7 C8 1.370(3)
C7 H7 0.9500
C8 C14 1.422(2)
C8 H8 0.9500
C9 C11 1.402(2)
C9 C15 1.422(2)
C9 C14 1.427(2)
C10 C12 1.373(3)
C10 C13 1.417(3)
C10 H10 0.9500
C11 C12 1.449(2)
C13 C14 1.426(2)
C15 N1 1.153(2)
C16 C17 1.538(2)
C16 H16A 0.9900
C16 H16B 0.9900
C17 H17A 0.9900
C17 H17B 0.9900
C18 C20 1.525(3)
C18 C19 1.527(3)
C18 H18 1.0000
C19 H19A 0.9800
C19 H19B 0.9800
C19 H19C 0.9800
C20 H20A 0.9800
C20 H20B 0.9800
C20 H20C 0.9800
C21 C23 1.529(3)
C21 C22 1.537(2)
C21 H21 1.0000
C22 H22A 0.9800
C22 H22B 0.9800
C22 H22C 0.9800
C23 H23A 0.9800
C23 H23B 0.9800
C23 H23C 0.9800
C24 C25 1.532(3)
C24 C26 1.532(3)
C24 H24 1.0000
C25 H25A 0.9800
C25 H25B 0.9800
C25 H25C 0.9800
C26 H26A 0.9800
C26 H26B 0.9800
C26 H26C 0.9800
C27 C28 1.523(3)
C27 C29 1.527(3)
C27 H27 1.0000
C28 H28A 0.9800
C28 H28B 0.9800
C28 H28C 0.9800
C29 H29A 0.9800
C29 H29B 0.9800
C29 H29C 0.9800

loop_
_geom_torsion_atom_site_label_1
_geom_torsion_atom_site_label_2
_geom_torsion_atom_site_label_3
_geom_torsion_atom_site_label_4
_geom_torsion
C2 Ni1 P2 C27 -64.70(10)
C1 Ni1 P2 C27 -43.10(13)
P1 Ni1 P2 C27 111.37(7)
C2 Ni1 P2 C17 178.78(9)
C1 Ni1 P2 C17 -159.63(13)
P1 Ni1 P2 C17 -5.15(6)
C2 Ni1 P2 C24 61.34(10)
C1 Ni1 P2 C24 82.94(13)
P1 Ni1 P2 C24 -122.59(7)
C2 Ni1 P1 C21 43.29(17)
C1 Ni1 P1 C21 39.36(9)
P2 Ni1 P1 C21 -127.87(8)
C2 Ni1 P1 C16 159.19(16)
C1 Ni1 P1 C16 155.26(8)
P2 Ni1 P1 C16 -11.97(6)
C2 Ni1 P1 C18 -84.11(17)
C1 Ni1 P1 C18 -88.04(9)
P2 Ni1 P1 C18 104.73(7)
C2 Ni1 C1 C11 -114.41(17)
P1 Ni1 C1 C11 63.19(13)
P2 Ni1 C1 C11 -144.73(9)
P1 Ni1 C1 C2 177.60(10)
P2 Ni1 C1 C2 -30.33(18)
C11 C1 C2 C3 13.8(2)
Ni1 C1 C2 C3 -87.39(14)
C11 C1 C2 Ni1 101.16(13)
C1 Ni1 C2 C3 117.17(17)
P1 Ni1 C2 C3 111.82(16)
P2 Ni1 C2 C3 -77.72(12)
P1 Ni1 C2 C1 -5.4(2)
P2 Ni1 C2 C1 165.11(9)
C1 C2 C3 C4 -5.4(2)
Ni1 C2 C3 C4 -77.43(17)
C2 C3 C4 C12 -5.3(3)
C13 C5 C6 C7 -0.2(3)
C5 C6 C7 C8 0.8(3)
C6 C7 C8 C14 -0.5(3)
C15 C9 C11 C1 2.4(2)
C14 C9 C11 C1 -179.96(14)
C15 C9 C11 C12 -177.65(14)
C14 C9 C11 C12 0.0(2)
C2 C1 C11 C9 168.32(14)
Ni1 C1 C11 C9 -117.86(14)
C2 C1 C11 C12 -11.7(2)
Ni1 C1 C11 C12 62.15(16)
C13 C10 C12 C11 -0.3(2)
C13 C10 C12 C4 178.76(15)
C9 C11 C12 C10 0.3(2)
C1 C11 C12 C10 -179.73(14)
C9 C11 C12 C4 -178.79(14)
C1 C11 C12 C4 1.2(2)
C3 C4 C12 C10 -171.71(16)
C3 C4 C12 C11 7.3(2)
C6 C5 C13 C10 179.11(17)
C6 C5 C13 C14 -0.9(2)
C12 C10 C13 C5 180.00(15)
C12 C10 C13 C14 0.0(2)
C7 C8 C14 C13 -0.5(2)
C7 C8 C14 C9 -179.62(15)
C5 C13 C14 C8 1.2(2)
C10 C13 C14 C8 -178.78(14)
C5 C13 C14 C9 -179.69(14)
C10 C13 C14 C9 0.3(2)
C11 C9 C14 C8 178.74(14)
C15 C9 C14 C8 -3.6(2)
C11 C9 C14 C13 -0.3(2)
C15 C9 C14 C13 177.36(14)
C11 C9 C15 N1 114(11)
C14 C9 C15 N1 -63(11)
C21 P1 C16 C17 156.25(12)
C18 P1 C16 C17 -95.85(13)
Ni1 P1 C16 C17 30.98(13)
P1 C16 C17 P2 -36.43(16)
C27 P2 C17 C16 -99.84(13)
C24 P2 C17 C16 152.55(13)
Ni1 P2 C17 C16 25.41(13)
C21 P1 C18 C20 -62.41(15)
C16 P1 C18 C20 -170.58(14)
Ni1 P1 C18 C20 71.56(15)
C21 P1 C18 C19 174.94(13)
C16 P1 C18 C19 66.77(14)
Ni1 P1 C18 C19 -51.09(14)
C16 P1 C21 C23 -72.49(14)
C18 P1 C21 C23 179.33(13)
Ni1 P1 C21 C23 44.61(15)
C16 P1 C21 C22 53.70(17)
C18 P1 C21 C22 -54.48(17)
Ni1 P1 C21 C22 170.80(14)
C27 P2 C24 C25 177.82(12)
C17 P2 C24 C25 -73.90(14)
Ni1 P2 C24 C25 45.15(14)
C27 P2 C24 C26 -56.55(15)
C17 P2 C24 C26 51.73(16)
Ni1 P2 C24 C26 170.78(12)
C17 P2 C27 C28 -177.80(13)
C24 P2 C27 C28 -69.59(14)
Ni1 P2 C27 C28 64.05(15)
C17 P2 C27 C29 59.83(17)
C24 P2 C27 C29 168.04(15)
Ni1 P2 C27 C29 -58.33(16)
